data_1507795
loop_
_publ_author_name
'Yzambart, Gilles'
'Fabre, Bruno'
'Camerel, Franck'
'Roisnel, Thierry'
'Lorcy, Dominique'

_publ_section_title
;
 Controlled Grafting of Tetrathiafulvalene (TTF) Containing Diacetylenic
 Units on Hydrogen-Terminated Silicon Surfaces: From Redox-Active TTF
 Monolayer to Polymer Films
;
_journal_issue 22
_journal_name_full 'The Journal of Physical Chemistry C'
_journal_page_first 12093
_journal_paper_doi 10.1021/jp302041z
_journal_volume 116
_journal_year 2012
_chemical_compound_source 'synthesis as described'
_chemical_formula_moiety 'C13 H10 S4'
_chemical_formula_sum 'C13 H10 S4'
_chemical_formula_weight 294.45
_chemical_name_systematic
;
 ?
;
_space_group_IT_number 14
_symmetry_cell_setting monoclinic
_symmetry_Int_Tables_number 14
_symmetry_space_group_name_Hall '-P 2yn'
_symmetry_space_group_name_H-M 'P 1 21/n 1'
_atom_sites_solution_hydrogens geom
_atom_sites_solution_primary direct
_atom_sites_solution_secondary difmap
_audit_conform_dict_location ftp://ftp.iucr.org/pub/cif_core.dic
_audit_conform_dict_name cif_core.dic
_audit_conform_dict_version 2.3
_audit_creation_date 2010-12-14T14:04:28-00:00
_audit_creation_method 'WinGX routine CIF_UPDATE'
_cell_angle_alpha 90
_cell_angle_beta 93.267(3)
_cell_angle_gamma 90
_cell_formula_units_Z 4
_cell_length_a 7.5140(5)
_cell_length_b 7.9218(8)
_cell_length_c 22.6337(19)
_cell_measurement_reflns_used 1601
_cell_measurement_temperature 150(2)
_cell_measurement_theta_max 25.9
_cell_measurement_theta_min 3.14
_cell_measurement_wavelength 0.71073
_cell_volume 1345.1(2)
_computing_cell_refinement 'Bruker SMART (Bruker, 2002)'
_computing_data_collection 'Bruker SAINT (Bruker, 2002)'
_computing_data_reduction 'Bruker SAINT (Bruker, 2002)'
_computing_molecular_graphics 'Ortep-3 for Windows (Farrugia, 1997)'
_computing_publication_material
;
           WinGX publication routines (Farrugia, 1999),
           CRYSCAL (T. Roisnel, local program)
;
_computing_structure_refinement 'SHELXL-97 (Sheldrick, 1997)'
_computing_structure_solution 'SIR97 (Altomare et al., 1999))'
_diffrn_ambient_temperature 150(2)
_diffrn_detector 'CCD plate'
_diffrn_measured_fraction_theta_full 0.98
_diffrn_measured_fraction_theta_max 0.98
_diffrn_measurement_device_type 'APEXII, Bruker-AXS'
_diffrn_measurement_method 'CCD rotation images, thin slices'
_diffrn_radiation_monochromator graphite
_diffrn_radiation_probe x-ray
_diffrn_radiation_type MoK\a
_diffrn_radiation_wavelength 0.71073
_diffrn_reflns_av_R_equivalents 0.0506
_diffrn_reflns_av_unetI/netI 0.067
_diffrn_reflns_limit_h_max 9
_diffrn_reflns_limit_h_min -8
_diffrn_reflns_limit_k_max 10
_diffrn_reflns_limit_k_min -9
_diffrn_reflns_limit_l_max 29
_diffrn_reflns_limit_l_min -28
_diffrn_reflns_number 8413
_diffrn_reflns_theta_full 27.48
_diffrn_reflns_theta_max 27.48
_diffrn_reflns_theta_min 3.61
_exptl_absorpt_coefficient_mu 0.679
_exptl_absorpt_correction_T_max 0.973
_exptl_absorpt_correction_T_min 0.632
_exptl_absorpt_correction_type multi-scan
_exptl_absorpt_process_details
;
  [Sheldrick, G.M. (2002). SADABS Bruker AXS Inc., Madison, Wisconsin, USA]
;
_exptl_crystal_colour orange
_exptl_crystal_density_diffrn 1.454
_exptl_crystal_density_method 'not measured'
_exptl_crystal_description plate
_exptl_crystal_F_000 608
_exptl_crystal_size_max 0.55
_exptl_crystal_size_mid 0.4
_exptl_crystal_size_min 0.04
_refine_diff_density_max 0.499
_refine_diff_density_min -0.304
_refine_diff_density_rms 0.072
_refine_ls_extinction_method none
_refine_ls_goodness_of_fit_ref 1.029
_refine_ls_hydrogen_treatment constr
_refine_ls_matrix_type full
_refine_ls_number_parameters 157
_refine_ls_number_reflns 3025
_refine_ls_number_restraints 0
_refine_ls_restrained_S_all 1.029
_refine_ls_R_factor_all 0.0827
_refine_ls_R_factor_gt 0.0462
_refine_ls_shift/su_max 0.005
_refine_ls_shift/su_mean 0
_refine_ls_structure_factor_coef Fsqd
_refine_ls_weighting_details 'calc w=1/[\s^2^(Fo^2^)+(0.0452P)^2^+0.0110P] where P=(Fo^2^+2Fc^2^)/3'
_refine_ls_weighting_scheme calc
_refine_ls_wR_factor_gt 0.0969
_refine_ls_wR_factor_ref 0.1106
_reflns_number_gt 2013
_reflns_number_total 3025
_reflns_threshold_expression >2sigma(I)
_cod_data_source_file jp302041z_si_002.cif
_cod_data_source_block TTF_2
_cod_original_sg_symbol_H-M 'P 21/n'
_cod_database_code 1507795

loop_
_symmetry_equiv_pos_as_xyz
'x, y, z'
'-x+1/2, y+1/2, -z+1/2'
'-x, -y, -z'
'x-1/2, -y-1/2, z-1/2'

loop_
_atom_site_label
_atom_site_type_symbol
_atom_site_fract_x
_atom_site_fract_y
_atom_site_fract_z
_atom_site_U_iso_or_equiv
_atom_site_adp_type
_atom_site_occupancy
_atom_site_symmetry_multiplicity
_atom_site_calc_flag
_atom_site_refinement_flags
S1 S -0.32413(9) -0.00025(10) 0.80037(3) 0.0292(2) Uani 1 1 d .
S2 S -0.05057(9) 0.20137(10) 0.86670(3) 0.0306(2) Uani 1 1 d .
S3 S -0.07214(9) -0.01350(10) 0.68761(3) 0.0298(2) Uani 1 1 d .
S4 S 0.19184(8) 0.20454(11) 0.75343(3) 0.0297(2) Uani 1 1 d .
C1 C -0.5449(4) 0.0027(4) 0.89397(12) 0.0354(7) Uani 1 1 d .
H1A H -0.5595 0.0455 0.934 0.053 Uiso 1 1 calc R
H1B H -0.5478 -0.121 0.8944 0.053 Uiso 1 1 calc R
H1C H -0.6419 0.0452 0.8672 0.053 Uiso 1 1 calc R
C2 C -0.3695(3) 0.0614(4) 0.87290(11) 0.0254(6) Uani 1 1 d .
C3 C -0.2430(4) 0.1488(4) 0.90349(11) 0.0281(7) Uani 1 1 d .
C4 C -0.2439(4) 0.2057(5) 0.96671(11) 0.0408(8) Uani 1 1 d .
H4A H -0.3613 0.1838 0.9818 0.061 Uiso 1 1 calc R
H4B H -0.2182 0.3269 0.969 0.061 Uiso 1 1 calc R
H4C H -0.1527 0.1436 0.9906 0.061 Uiso 1 1 calc R
C5 C -0.1157(3) 0.1001(4) 0.79993(11) 0.0252(6) Uani 1 1 d .
C6 C -0.0132(3) 0.0970(4) 0.75329(11) 0.0244(6) Uani 1 1 d .
C7 C 0.2483(3) 0.1343(4) 0.68391(11) 0.0267(6) Uani 1 1 d .
C8 C 0.4217(4) 0.1921(4) 0.66199(12) 0.0353(7) Uani 1 1 d .
H8A H 0.4489 0.1266 0.6269 0.053 Uiso 1 1 calc R
H8B H 0.5164 0.1757 0.693 0.053 Uiso 1 1 calc R
H8C H 0.4135 0.3121 0.6516 0.053 Uiso 1 1 calc R
C9 C 0.1282(3) 0.0352(4) 0.65395(11) 0.0253(6) Uani 1 1 d .
C10 C 0.1560(3) -0.0338(4) 0.59752(12) 0.0260(6) Uani 1 1 d .
C11 C 0.1866(3) -0.0924(4) 0.55032(11) 0.0285(7) Uani 1 1 d .
C12 C 0.2260(4) -0.1618(4) 0.49690(12) 0.0318(7) Uani 1 1 d .
C13 C 0.2602(4) -0.2204(5) 0.45113(14) 0.0451(9) Uani 1 1 d .
H13 H 0.2878 -0.2677 0.4142 0.054 Uiso 1 1 calc R

loop_
_atom_site_aniso_label
_atom_site_aniso_U_11
_atom_site_aniso_U_22
_atom_site_aniso_U_33
_atom_site_aniso_U_23
_atom_site_aniso_U_13
_atom_site_aniso_U_12
S1 0.0247(4) 0.0313(5) 0.0318(4) -0.0056(3) 0.0024(3) -0.0045(3)
S2 0.0256(4) 0.0327(5) 0.0335(4) -0.0091(3) 0.0017(3) -0.0033(3)
S3 0.0262(4) 0.0333(5) 0.0301(4) -0.0063(3) 0.0030(3) -0.0059(3)
S4 0.0249(4) 0.0305(5) 0.0338(4) -0.0061(3) 0.0029(3) -0.0053(3)
C1 0.0346(17) 0.033(2) 0.0391(16) 0.0020(14) 0.0062(13) -0.0015(14)
C2 0.0242(15) 0.0218(18) 0.0306(14) 0.0021(12) 0.0054(11) 0.0016(12)
C3 0.0288(16) 0.0265(19) 0.0294(14) -0.0002(12) 0.0044(11) 0.0061(13)
C4 0.0414(19) 0.044(2) 0.0376(16) -0.0086(15) 0.0070(13) 0.0023(17)
C5 0.0240(14) 0.0214(17) 0.0297(13) -0.0032(12) -0.0021(11) -0.0017(12)
C6 0.0241(15) 0.0195(17) 0.0295(13) -0.0031(12) -0.0010(11) 0.0000(12)
C7 0.0239(15) 0.0262(18) 0.0303(14) 0.0034(12) 0.0053(11) 0.0028(13)
C8 0.0294(16) 0.036(2) 0.0413(16) 0.0006(15) 0.0051(12) -0.0038(15)
C9 0.0260(15) 0.0222(17) 0.0280(13) 0.0040(12) 0.0046(11) 0.0029(12)
C10 0.0232(15) 0.0203(17) 0.0343(15) 0.0033(12) -0.0009(11) 0.0008(12)
C11 0.0265(15) 0.0255(18) 0.0336(14) 0.0045(13) 0.0015(11) 0.0000(13)
C12 0.0278(16) 0.031(2) 0.0375(16) -0.0005(14) 0.0061(12) -0.0040(13)
C13 0.0432(19) 0.047(2) 0.0460(18) -0.0140(17) 0.0106(14) -0.0103(17)

loop_
_atom_type_symbol
_atom_type_description
_atom_type_scat_dispersion_real
_atom_type_scat_dispersion_imag
_atom_type_scat_source
C C 0.0033 0.0016 'International Tables Vol C Tables 4.2.6.8 and 6.1.1.4'
H H 0 0 'International Tables Vol C Tables 4.2.6.8 and 6.1.1.4'
S S 0.1246 0.1234 'International Tables Vol C Tables 4.2.6.8 and 6.1.1.4'

loop_
_geom_angle_atom_site_label_1
_geom_angle_atom_site_label_2
_geom_angle_atom_site_label_3
_geom_angle
C5 S1 C2 95.71(12)
C5 S2 C3 95.90(13)
C6 S3 C9 94.37(12)
C7 S4 C6 95.85(13)
C2 C1 H1A 109.5
C2 C1 H1B 109.5
H1A C1 H1B 109.5
C2 C1 H1C 109.5
H1A C1 H1C 109.5
H1B C1 H1C 109.5
C3 C2 C1 127.4(2)
C3 C2 S1 117.1(2)
C1 C2 S1 115.4(2)
C2 C3 C4 127.4(3)
C2 C3 S2 117.2(2)
C4 C3 S2 115.4(2)
C3 C4 H4A 109.5
C3 C4 H4B 109.5
H4A C4 H4B 109.5
C3 C4 H4C 109.5
H4A C4 H4C 109.5
H4B C4 H4C 109.5
C6 C5 S2 122.8(2)
C6 C5 S1 123.2(2)
S2 C5 S1 114.00(14)
C5 C6 S3 123.1(2)
C5 C6 S4 122.1(2)
S3 C6 S4 114.84(14)
C9 C7 C8 125.7(2)
C9 C7 S4 116.7(2)
C8 C7 S4 117.6(2)
C7 C8 H8A 109.5
C7 C8 H8B 109.5
H8A C8 H8B 109.5
C7 C8 H8C 109.5
H8A C8 H8C 109.5
H8B C8 H8C 109.5
C7 C9 C10 123.3(2)
C7 C9 S3 118.2(2)
C10 C9 S3 118.5(2)
C11 C10 C9 177.4(3)
C10 C11 C12 178.4(3)
C13 C12 C11 179.6(4)
C12 C13 H13 180

loop_
_geom_bond_atom_site_label_1
_geom_bond_atom_site_label_2
_geom_bond_distance
S1 C5 1.757(3)
S1 C2 1.765(3)
S2 C5 1.756(3)
S2 C3 1.759(3)
S3 C6 1.760(3)
S3 C9 1.768(3)
S4 C7 1.744(3)
S4 C6 1.761(3)
C1 C2 1.501(4)
C1 H1A 0.98
C1 H1B 0.98
C1 H1C 0.98
C2 C3 1.337(4)
C3 C4 1.501(4)
C4 H4A 0.98
C4 H4B 0.98
C4 H4C 0.98
C5 C6 1.342(3)
C7 C9 1.349(4)
C7 C8 1.493(4)
C8 H8A 0.98
C8 H8B 0.98
C8 H8C 0.98
C9 C10 1.416(4)
C10 C11 1.199(4)
C11 C12 1.376(4)
C12 C13 1.177(4)
C13 H13 0.95

loop_
_geom_torsion_atom_site_label_1
_geom_torsion_atom_site_label_2
_geom_torsion_atom_site_label_3
_geom_torsion_atom_site_label_4
_geom_torsion
C5 S1 C2 C3 -2.9(3)
C5 S1 C2 C1 179.5(2)
C1 C2 C3 C4 1.6(5)
S1 C2 C3 C4 -175.7(3)
C1 C2 C3 S2 -179.6(2)
S1 C2 C3 S2 3.1(3)
C5 S2 C3 C2 -1.6(3)
C5 S2 C3 C4 177.4(2)
C3 S2 C5 C6 -179.1(3)
C3 S2 C5 S1 -0.43(18)
C2 S1 C5 C6 -179.6(3)
C2 S1 C5 S2 1.69(18)
S2 C5 C6 S3 176.56(16)
S1 C5 C6 S3 -2.0(4)
S2 C5 C6 S4 -3.5(4)
S1 C5 C6 S4 177.92(15)
C9 S3 C6 C5 -176.9(3)
C9 S3 C6 S4 3.21(18)
C7 S4 C6 C5 176.8(3)
C7 S4 C6 S3 -3.30(18)
C6 S4 C7 C9 2.0(3)
C6 S4 C7 C8 -179.6(2)
C8 C7 C9 C10 2.9(5)
S4 C7 C9 C10 -178.9(2)
C8 C7 C9 S3 -178.3(2)
S4 C7 C9 S3 -0.1(3)
C6 S3 C9 C7 -1.9(3)
C6 S3 C9 C10 177.0(2)

loop_
_cod_related_entry_id
_cod_related_entry_code
_cod_related_entry_database
1 30651928 ChemSpider
